data_7131500
loop_
_publ_author_name
'Nakajo, Toshinobu'
'Kusaka, Shinpei'
'Hiraoka, Haruka'
'Nomura, Kohei'
'Matsubara, Noriaki'
'Baba, Rintaro'
'Yoshida, Yuki'
'Nakamoto, Kosuke'
'Honma, Masakazu'
'Iguchi, Hiroaki'
'Uchihashi, Takayuki'
'Abe, Hiroshi'
'Matsuda, Ryotaro'

_publ_section_title
;
 Creation of single molecular conjugates of metal-organic cages and DNA.
;
_journal_issue 33
_journal_name_full 'Chemical communications (Cambridge, England)'
_journal_page_first 4974
_journal_page_last 4977
_journal_paper_doi 10.1039/d3cc00460k
_journal_volume 59
_journal_year 2023
_chemical_formula_moiety 'C84 H96 N9 O20 Zr6, 1(Cl2)'
_chemical_formula_sum 'C84 H96 Cl2 N9 O20 Zr6'
_chemical_formula_weight 2169.91
_space_group_crystal_system trigonal
_space_group_IT_number 148
_space_group_name_Hall '-R 3'
_space_group_name_H-M_alt 'R -3 :H'
_atom_sites_solution_hydrogens geom
_atom_sites_solution_primary dual
_audit_creation_date 2022-10-12
_audit_creation_method
;
Olex2 1.2
(compiled 2018.05.29 svn.r3508 for OlexSys, GUI svn.r5506)
;
_audit_update_record
;
2022-10-31 deposited with the CCDC.	2023-03-23 downloaded from the CCDC.
;
_cell_angle_alpha 90
_cell_angle_beta 90
_cell_angle_gamma 120
_cell_formula_units_Z 6
_cell_length_a 18.9840(10)
_cell_length_b 18.9840(10)
_cell_length_c 51.415(2)
_cell_measurement_reflns_used 11592
_cell_measurement_temperature 297
_cell_measurement_theta_max 22.3860
_cell_measurement_theta_min 2.1910
_cell_volume 16047.1(13)
_computing_cell_refinement 'CrysAlisPro 1.171.41.91a (Rigaku OD, 2020)'
_computing_data_collection 'CrysAlisPro 1.171.41.91a (Rigaku OD, 2020)'
_computing_data_reduction 'CrysAlisPro 1.171.41.91a (Rigaku OD, 2020)'
_computing_molecular_graphics 'Olex2 (Dolomanov et al., 2009)'
_computing_publication_material 'Olex2 (Dolomanov et al., 2009)'
_computing_structure_refinement 'ShelXL (Sheldrick, 2015)'
_computing_structure_solution 'ShelXT (Sheldrick, 2015)'
_diffrn_ambient_temperature 297
_diffrn_detector 'Hybrid Pixel Array Detector'
_diffrn_detector_area_resol_mean 5.8140
_diffrn_measured_fraction_theta_full 0.999
_diffrn_measured_fraction_theta_max 0.884
_diffrn_measurement_details
;
List of Runs (angles in degrees, time in seconds):

  # Type    Start    End  Width  t~exp~   \w     \q     \k     \f   Frames
#--------------------------------------------------------------------------
  1  \w    -75.00  -8.00   0.50   90.00    --   -3.50 -38.00 -90.00  134
  2  \w    -30.00  34.00   0.50   90.00    --   -3.50 -82.00  90.00  128
  3  \w    -91.00 -45.00   0.50   90.00    --   -3.50 -57.00  30.00   92
  4  \w    -40.00  -1.00   0.50   90.00    --   -3.50 -57.00  30.00   78
  5  \w    -30.00  41.00   0.50   90.00    --    3.80 -82.00-120.00  142
;
_diffrn_measurement_device 'four-circle diffractometer'
_diffrn_measurement_device_type 'Rigaku XtaLAB P200'
_diffrn_measurement_method '\w scans'
_diffrn_orient_matrix_type 'CrysAlisPro convention (1999,Acta A55,543-557)'
_diffrn_orient_matrix_UB_11 0.0312122000
_diffrn_orient_matrix_UB_12 -0.0092472000
_diffrn_orient_matrix_UB_13 0.0024618000
_diffrn_orient_matrix_UB_21 -0.0094687333
_diffrn_orient_matrix_UB_22 -0.0039558667
_diffrn_orient_matrix_UB_23 0.0134637333
_diffrn_orient_matrix_UB_31 -0.0281874000
_diffrn_orient_matrix_UB_32 -0.0419720000
_diffrn_orient_matrix_UB_33 -0.0018282000
_diffrn_radiation_monochromator mirror
_diffrn_radiation_probe x-ray
_diffrn_radiation_type MoK\a
_diffrn_radiation_wavelength 0.71073
_diffrn_reflns_av_R_equivalents 0.1905
_diffrn_reflns_av_unetI/netI 0.1713
_diffrn_reflns_Laue_measured_fraction_full 0.999
_diffrn_reflns_Laue_measured_fraction_max 0.884
_diffrn_reflns_limit_h_max 25
_diffrn_reflns_limit_h_min -26
_diffrn_reflns_limit_k_max 26
_diffrn_reflns_limit_k_min -23
_diffrn_reflns_limit_l_max 61
_diffrn_reflns_limit_l_min -70
_diffrn_reflns_number 51674
_diffrn_reflns_point_group_measured_fraction_full 0.999
_diffrn_reflns_point_group_measured_fraction_max 0.884
_diffrn_reflns_theta_full 25.242
_diffrn_reflns_theta_max 29.521
_diffrn_reflns_theta_min 2.011
_diffrn_source 'Rotating-anode X-ray tube'
_diffrn_source_type 'Rigaku (Mo) X-ray Source'
_exptl_absorpt_coefficient_mu 0.674
_exptl_absorpt_correction_T_max 1.00000
_exptl_absorpt_correction_T_min 0.39366
_exptl_absorpt_correction_type multi-scan
_exptl_absorpt_process_details
;
CrysAlisPro 1.171.41.91a (Rigaku Oxford Diffraction, 2020)
Empirical absorption correction using spherical harmonics,
implemented in SCALE3 ABSPACK scaling algorithm.
;
_exptl_crystal_colour colourless
_exptl_crystal_colour_primary colourless
_exptl_crystal_density_diffrn 1.347
_exptl_crystal_description plate
_exptl_crystal_F_000 6582
_exptl_crystal_size_max 0.02
_exptl_crystal_size_mid 0.01
_exptl_crystal_size_min 0.01
_refine_diff_density_max 1.809
_refine_diff_density_min -0.983
_refine_diff_density_rms 0.124
_refine_ls_extinction_method none
_refine_ls_goodness_of_fit_ref 0.928
_refine_ls_hydrogen_treatment constr
_refine_ls_matrix_type full
_refine_ls_number_parameters 392
_refine_ls_number_reflns 8823
_refine_ls_number_restraints 6
_refine_ls_restrained_S_all 0.928
_refine_ls_R_factor_all 0.1963
_refine_ls_R_factor_gt 0.0772
_refine_ls_shift/su_max 0.000
_refine_ls_shift/su_mean 0.000
_refine_ls_structure_factor_coef Fsqd
_refine_ls_weighting_details 'w=1/[\s^2^(Fo^2^)+(0.1231P)^2^] where P=(Fo^2^+2Fc^2^)/3'
_refine_ls_weighting_scheme calc
_refine_ls_wR_factor_gt 0.1825
_refine_ls_wR_factor_ref 0.2389
_reflns_Friedel_coverage 0.000
_reflns_number_gt 3508
_reflns_number_total 8823
_reflns_threshold_expression 'I > 2\s(I)'
_cod_data_source_file d3cc00460k3.cif
_cod_data_source_block 20220803_cps-mop-tere-n3_auto
_cod_depositor_comments 'Adding full bibliography for 7131499--7131500.cif.'
_cod_original_cell_volume 16047.2(18)
_cod_original_sg_symbol_H-M 'R -3'
_cod_database_code 7131500
_shelx_shelxl_version_number 2018/3
_shelx_space_group_comment
;
The symmetry employed for this shelxl refinement is uniquely defined
by the following loop, which should always be used as a source of
symmetry information in preference to the above space-group names.
They are only intended as comments.
;
_shelx_estimated_absorpt_t_max 0.993
_shelx_estimated_absorpt_t_min 0.987
_reflns_odcompleteness_completeness 99.92
_reflns_odcompleteness_iscentric 1
_reflns_odcompleteness_theta 26.32
_olex2_refinement_description
;
1. Fixed Uiso
 At 1.2 times of:
  All C(H) groups
 At 1.5 times of:
  All C(H,H,H) groups
2. Uiso/Uaniso restraints and constraints
Zr01 \\sim Zr01 \\sim Zr01 \\sim Cl1: within 1.7A with sigma of 0.04 and sigma
for terminal atoms of 0.08
Uanis(Cl1) \\sim Ueq: with sigma of 0.1 and sigma for terminal atoms of 0.2
3. Rigid body (RIGU) restrains
 Zr01, Zr01, Cl1, Zr01
 with sigma for 1-2 distances of 0.004 and sigma for 1-3 distances of 0.004
4. Others
 Fixed Sof: N16(0.5) N12(0.5) N5(0.5) N10(0.5)
5.a Aromatic/amide H refined with riding coordinates:
 C00I(H00I), C00K(H00K)
5.b Idealised Me refined as rotating group:
 C00T(H00A,H00B,H00C), C00V(H00D,H00E,H00F), C00W(H00G,H00H,H00J), C00X(H00L,
 H00M,H00N), C010(H01A,H01B,H01C), C012(H01D,H01E,H01F), C013(H01G,H01H,H01I),
 C015(H01J,H01K,H01L), C017(H01M,H01N,H01O), C019(H01P,H01Q,H01R)
;
_olex2_submission_special_instructions 'No special instructions were received'
_oxdiff_exptl_absorpt_empirical_details
;
Empirical correction (ABSPACK) includes:
- Absorption correction using spherical harmonics
- Frame scaling
;
_oxdiff_exptl_absorpt_empirical_full_max 2.164
_oxdiff_exptl_absorpt_empirical_full_min 0.580

loop_
_space_group_symop_operation_xyz
'x, y, z'
'-y, x-y, z'
'-x+y, -x, z'
'x+2/3, y+1/3, z+1/3'
'-y+2/3, x-y+1/3, z+1/3'
'-x+y+2/3, -x+1/3, z+1/3'
'x+1/3, y+2/3, z+2/3'
'-y+1/3, x-y+2/3, z+2/3'
'-x+y+1/3, -x+2/3, z+2/3'
'-x, -y, -z'
'y, -x+y, -z'
'x-y, x, -z'
'-x+2/3, -y+1/3, -z+1/3'
'y+2/3, -x+y+1/3, -z+1/3'
'x-y+2/3, x+1/3, -z+1/3'
'-x+1/3, -y+2/3, -z+2/3'
'y+1/3, -x+y+2/3, -z+2/3'
'x-y+1/3, x+2/3, -z+2/3'

loop_
_atom_site_label
_atom_site_type_symbol
_atom_site_fract_x
_atom_site_fract_y
_atom_site_fract_z
_atom_site_U_iso_or_equiv
_atom_site_adp_type
_atom_site_occupancy
_atom_site_site_symmetry_order
_atom_site_calc_flag
_atom_site_refinement_flags_posn
_atom_site_refinement_flags_adp
_atom_site_refinement_flags_occupancy
_atom_site_disorder_assembly
_atom_site_disorder_group
Zr01 Zr 0.44810(4) 0.70643(5) 0.37590(2) 0.0559(3) Uani 1 1 d . U . . .
Zr02 Zr 0.44574(4) 0.69468(4) 0.57471(2) 0.0542(2) Uani 1 1 d . . . . .
O003 O 0.333333 0.666667 0.55891(15) 0.055(2) Uani 1 3 d S T P . .
O004 O 0.4770(3) 0.7953(3) 0.40744(9) 0.0598(13) Uani 1 1 d . . . . .
O005 O 0.333333 0.666667 0.39199(16) 0.056(2) Uani 1 3 d S T P . .
O006 O 0.4811(3) 0.7829(3) 0.54226(10) 0.0647(14) Uani 1 1 d . . . . .
O007 O 0.3729(3) 0.8193(3) 0.40887(9) 0.0588(13) Uani 1 1 d . . . . .
O008 O 0.3588(3) 0.5903(3) 0.59503(10) 0.0627(13) Uani 1 1 d . . . . .
O009 O 0.4016(3) 0.7715(3) 0.35552(10) 0.0626(14) Uani 1 1 d . . . . .
O00A O 0.3902(3) 0.8230(3) 0.54287(10) 0.0643(14) Uani 1 1 d . . . . .
C21 C 0.4416(4) 0.8248(4) 0.44820(14) 0.0536(17) Uani 1 1 d . . . . .
C20 C 0.4183(5) 0.8711(5) 0.46269(15) 0.0611(19) Uani 1 1 d . . . . .
C00D C 0.4224(5) 0.8699(4) 0.48994(14) 0.0558(18) Uani 1 1 d . . . . .
C00E C 0.4484(4) 0.8221(5) 0.50252(13) 0.0556(18) Uani 1 1 d . . . . .
C00F C 0.4294(5) 0.8133(4) 0.41932(15) 0.0572(19) Uani 1 1 d . . . . .
C00G C 0.5375(5) 0.6793(6) 0.60852(17) 0.074(2) Uani 1 1 d . . . . .
C00H C 0.5589(5) 0.6614(6) 0.58384(17) 0.073(2) Uani 1 1 d . . . . .
C00I C 0.4750(5) 0.7803(5) 0.48776(15) 0.063(2) Uani 1 1 d . . . . .
H00I H 0.494736 0.749945 0.495946 0.076 Uiso 1 1 calc R . . . .
C00J C 0.4404(5) 0.8096(5) 0.53152(15) 0.0582(19) Uani 1 1 d . . . . .
C00K C 0.4733(5) 0.7821(5) 0.46074(15) 0.063(2) Uani 1 1 d . . . . .
H00K H 0.493353 0.754629 0.451066 0.075 Uiso 1 1 calc R . . . .
C00L C 0.5592(6) 0.7612(6) 0.60917(17) 0.076(2) Uani 1 1 d . . . . .
C00M C 0.5985(5) 0.7593(9) 0.37997(19) 0.093(3) Uani 1 1 d . . . . .
C00N C 0.5947(5) 0.7355(6) 0.56948(17) 0.076(2) Uani 1 1 d . . . . .
C00O C 0.5952(5) 0.7959(6) 0.58497(18) 0.077(2) Uani 1 1 d . . . . .
C00P C 0.5558(7) 0.7786(11) 0.3406(2) 0.106(4) Uani 1 1 d . . . . .
C00Q C 0.5698(7) 0.6911(8) 0.3650(3) 0.096(3) Uani 1 1 d . . . . .
C00R C 0.5902(7) 0.8177(6) 0.3639(3) 0.107(4) Uani 1 1 d . . . . .
Cl00 Cl 0.333333 0.666667 0.6494(3) 0.327(7) Uani 1 3 d S T P . .
C00T C 0.5523(7) 0.8047(8) 0.63282(19) 0.115(4) Uani 1 1 d . . . . .
H00A H 0.545346 0.849195 0.627350 0.172 Uiso 1 1 calc GR . . . .
H00B H 0.600915 0.825107 0.643070 0.172 Uiso 1 1 calc GR . . . .
H00C H 0.506312 0.767465 0.643041 0.172 Uiso 1 1 calc GR . . . .
C00U C 0.5437(6) 0.7018(9) 0.3418(2) 0.106(4) Uani 1 1 d . . . . .
C00V C 0.6279(7) 0.8847(6) 0.5788(3) 0.122(4) Uani 1 1 d . . . . .
H00D H 0.637766 0.893398 0.560470 0.184 Uiso 1 1 calc GR . . . .
H00E H 0.677837 0.917070 0.588105 0.184 Uiso 1 1 calc GR . . . .
H00F H 0.588879 0.900144 0.583979 0.184 Uiso 1 1 calc GR . . . .
C00W C 0.5028(7) 0.6200(7) 0.63133(19) 0.109(4) Uani 1 1 d . . . . .
H00G H 0.467474 0.632060 0.641375 0.163 Uiso 1 1 calc GR . . . .
H00H H 0.546518 0.625438 0.642106 0.163 Uiso 1 1 calc GR . . . .
H00J H 0.472597 0.565391 0.624835 0.163 Uiso 1 1 calc GR . . . .
C00X C 0.5505(8) 0.5814(7) 0.5756(2) 0.123(4) Uani 1 1 d . . . . .
H00L H 0.507956 0.538180 0.585522 0.184 Uiso 1 1 calc GR . . . .
H00M H 0.600848 0.582311 0.578692 0.184 Uiso 1 1 calc GR . . . .
H00N H 0.537378 0.572738 0.557460 0.184 Uiso 1 1 calc GR . . . .
N16 N 0.3895(8) 0.9179(8) 0.4511(2) 0.057(3) Uani 0.5 1 d . . . A 2
C010 C 0.6305(6) 0.7473(9) 0.54242(19) 0.123(5) Uani 1 1 d . . . . .
H01A H 0.594072 0.702821 0.531518 0.184 Uiso 1 1 calc GR . . . .
H01B H 0.681916 0.749134 0.543346 0.184 Uiso 1 1 calc GR . . . .
H01C H 0.638270 0.797387 0.535257 0.184 Uiso 1 1 calc GR . . . .
C012 C 0.6360(8) 0.7695(13) 0.4058(2) 0.214(11) Uani 1 1 d . . . . .
H01D H 0.599774 0.725635 0.416923 0.320 Uiso 1 1 calc GR . . . .
H01E H 0.646344 0.820271 0.413199 0.320 Uiso 1 1 calc GR . . . .
H01F H 0.686292 0.769422 0.404106 0.320 Uiso 1 1 calc GR . . . .
C013 C 0.5690(9) 0.6142(10) 0.3735(4) 0.219(11) Uani 1 1 d . . . . .
H01G H 0.591635 0.621697 0.390621 0.329 Uiso 1 1 calc GR . . . .
H01H H 0.600923 0.602623 0.361567 0.329 Uiso 1 1 calc GR . . . .
H01I H 0.514096 0.569595 0.373572 0.329 Uiso 1 1 calc GR . . . .
N12 N 0.4090(11) 0.9264(11) 0.5028(3) 0.099(5) Uani 0.5 1 d . . . A -2
C015 C 0.6161(9) 0.9004(8) 0.3707(5) 0.268(14) Uani 1 1 d . . . . .
H01J H 0.585257 0.918760 0.360909 0.402 Uiso 1 1 calc GR . . . .
H01K H 0.672861 0.934028 0.366739 0.402 Uiso 1 1 calc GR . . . .
H01L H 0.607559 0.903776 0.388939 0.402 Uiso 1 1 calc GR . . . .
C017 C 0.5105(9) 0.6447(14) 0.3183(3) 0.250(13) Uani 1 1 d . . . . .
H01M H 0.456665 0.601105 0.322035 0.375 Uiso 1 1 calc GR . . . .
H01N H 0.545328 0.622706 0.314590 0.375 Uiso 1 1 calc GR . . . .
H01O H 0.508832 0.674505 0.303430 0.375 Uiso 1 1 calc GR . . . .
C019 C 0.5424(10) 0.8216(15) 0.3185(3) 0.243(12) Uani 1 1 d . . . . .
H01P H 0.489353 0.787313 0.311214 0.364 Uiso 1 1 calc GR . . . .
H01Q H 0.582949 0.833993 0.305387 0.364 Uiso 1 1 calc GR . . . .
H01R H 0.546210 0.871123 0.324667 0.364 Uiso 1 1 calc GR . . . .
N1 N 0.3616(11) 1.0046(9) 0.4785(3) 0.178(6) Uani 1 1 d . . . . .
N5 N 0.3740(12) 0.9584(10) 0.4646(3) 0.094(5) Uani 0.5 1 d . . . A 2
N10 N 0.3905(15) 0.9714(12) 0.4888(5) 0.129(7) Uani 0.5 1 d . . . A -2
Cl1 Cl 0.333333 0.666667 0.3017(5) 0.88(4) Uani 1 3 d S TU P . .

loop_
_atom_site_aniso_label
_atom_site_aniso_U_11
_atom_site_aniso_U_22
_atom_site_aniso_U_33
_atom_site_aniso_U_23
_atom_site_aniso_U_13
_atom_site_aniso_U_12
Zr01 0.0556(5) 0.0639(5) 0.0506(4) 0.0069(3) 0.0064(3) 0.0317(4)
Zr02 0.0583(5) 0.0605(5) 0.0458(4) -0.0014(3) -0.0033(3) 0.0314(4)
O003 0.058(3) 0.058(3) 0.047(4) 0.000 0.000 0.0292(16)
O004 0.057(3) 0.062(3) 0.051(3) -0.001(2) 0.000(2) 0.023(3)
O005 0.054(3) 0.054(3) 0.060(5) 0.000 0.000 0.0272(15)
O006 0.061(3) 0.070(3) 0.058(3) 0.007(3) 0.001(3) 0.029(3)
O007 0.068(3) 0.058(3) 0.053(3) -0.004(2) -0.011(3) 0.032(3)
O008 0.067(3) 0.071(3) 0.052(3) 0.007(2) 0.000(2) 0.036(3)
O009 0.065(3) 0.061(3) 0.060(3) 0.010(3) 0.004(3) 0.029(3)
O00A 0.076(4) 0.060(3) 0.061(3) 0.006(3) 0.009(3) 0.036(3)
C21 0.050(4) 0.044(4) 0.054(4) 0.002(3) -0.003(3) 0.014(3)
C20 0.067(5) 0.054(5) 0.061(5) -0.002(4) -0.006(4) 0.029(4)
C00D 0.062(5) 0.052(4) 0.059(5) -0.006(4) 0.001(4) 0.032(4)
C00E 0.057(4) 0.058(4) 0.044(4) 0.004(3) 0.001(3) 0.023(4)
C00F 0.061(5) 0.039(4) 0.056(4) 0.003(3) -0.001(4) 0.012(4)
C00G 0.066(5) 0.096(7) 0.066(5) 0.012(5) -0.015(4) 0.045(5)
C00H 0.065(5) 0.095(7) 0.073(6) -0.018(5) -0.018(4) 0.050(5)
C00I 0.076(5) 0.067(5) 0.058(5) 0.006(4) -0.004(4) 0.045(4)
C00J 0.055(5) 0.049(4) 0.057(5) 0.005(4) -0.001(4) 0.016(4)
C00K 0.072(5) 0.069(5) 0.057(5) -0.008(4) -0.002(4) 0.043(4)
C00L 0.082(6) 0.091(7) 0.071(6) -0.011(5) -0.023(5) 0.055(5)
C00M 0.048(5) 0.149(11) 0.067(6) 0.005(7) 0.006(4) 0.037(6)
C00N 0.066(5) 0.092(7) 0.068(5) -0.003(5) 0.004(4) 0.039(5)
C00O 0.056(5) 0.087(6) 0.076(6) 0.008(5) -0.012(4) 0.027(5)
C00P 0.081(7) 0.167(13) 0.098(8) 0.058(9) 0.043(6) 0.083(9)
C00Q 0.087(7) 0.122(10) 0.104(9) 0.043(8) 0.032(7) 0.071(7)
C00R 0.082(7) 0.055(6) 0.164(12) -0.002(7) 0.066(8) 0.020(5)
Cl00 0.358(11) 0.358(11) 0.264(14) 0.000 0.000 0.179(6)
C00T 0.144(10) 0.158(11) 0.081(7) -0.059(7) -0.045(7) 0.104(9)
C00U 0.079(7) 0.132(10) 0.093(8) -0.023(8) 0.037(6) 0.042(7)
C00V 0.095(8) 0.069(7) 0.150(11) 0.013(7) -0.042(7) 0.002(6)
C00W 0.108(8) 0.132(10) 0.091(7) 0.036(7) -0.010(6) 0.063(8)
C00X 0.143(10) 0.130(10) 0.146(10) -0.036(8) -0.044(8) 0.107(9)
N16 0.098(10) 0.066(8) 0.033(6) 0.005(6) 0.001(6) 0.061(8)
C010 0.069(6) 0.198(13) 0.082(7) 0.009(8) 0.012(5) 0.052(8)
C012 0.082(9) 0.43(3) 0.091(9) 0.013(14) 0.002(7) 0.101(14)
C013 0.149(13) 0.198(17) 0.38(3) 0.131(18) 0.137(17) 0.139(14)
N12 0.141(16) 0.111(13) 0.077(10) 0.004(10) -0.001(10) 0.086(13)
C015 0.131(12) 0.092(10) 0.51(4) -0.047(15) 0.196(18) 0.001(9)
C017 0.094(10) 0.41(3) 0.166(15) -0.137(19) 0.028(10) 0.064(15)
C019 0.180(16) 0.46(3) 0.158(14) 0.204(19) 0.106(12) 0.22(2)
N1 0.305(19) 0.194(14) 0.131(10) 0.043(9) 0.037(11) 0.196(15)
N5 0.176(18) 0.101(13) 0.057(10) 0.007(9) -0.011(10) 0.109(13)
N10 0.16(2) 0.085(14) 0.15(2) 0.011(14) 0.000(16) 0.069(14)
Cl1 1.19(6) 1.19(6) 0.24(2) 0.000 0.000 0.60(3)

loop_
_atom_type_symbol
_atom_type_description
_atom_type_scat_dispersion_real
_atom_type_scat_dispersion_imag
_atom_type_scat_source
C C 0.0033 0.0016 'International Tables Vol C Tables 4.2.6.8 and 6.1.1.4'
H H 0.0000 0.0000 'International Tables Vol C Tables 4.2.6.8 and 6.1.1.4'
Cl Cl 0.1484 0.1585 'International Tables Vol C Tables 4.2.6.8 and 6.1.1.4'
N N 0.0061 0.0033 'International Tables Vol C Tables 4.2.6.8 and 6.1.1.4'
O O 0.0106 0.0060 'International Tables Vol C Tables 4.2.6.8 and 6.1.1.4'
Zr Zr -2.9673 0.5597 'International Tables Vol C Tables 4.2.6.8 and 6.1.1.4'

loop_
_geom_angle_atom_site_label_1
_geom_angle_atom_site_label_2
_geom_angle_atom_site_label_3
_geom_angle
_geom_angle_site_symmetry_1
_geom_angle_site_symmetry_3
_geom_angle_publ_flag
Zr01 Zr01 Zr01 60.0 2_665 3_565 ?
O004 Zr01 Zr01 75.63(14) . 2_665 ?
O004 Zr01 Zr01 114.93(13) . 3_565 ?
O004 Zr01 O007 82.73(18) . 3_565 ?
O004 Zr01 C00M 80.5(3) . . ?
O004 Zr01 C00P 106.6(5) . . ?
O004 Zr01 C00Q 111.1(4) . . ?
O004 Zr01 C00R 77.7(3) . . ?
O004 Zr01 C00U 128.4(3) . . ?
O005 Zr01 Zr01 37.33(12) . 2_665 ?
O005 Zr01 Zr01 37.33(12) . 3_565 ?
O005 Zr01 O004 78.5(2) . . ?
O005 Zr01 O007 78.3(2) . 3_565 ?
O005 Zr01 O009 75.1(2) . . ?
O005 Zr01 O009 75.3(2) . 3_565 ?
O005 Zr01 C00M 151.9(3) . . ?
O005 Zr01 C00P 152.2(3) . . ?
O005 Zr01 C00Q 153.4(3) . . ?
O005 Zr01 C00R 151.8(2) . . ?
O005 Zr01 C00U 152.9(3) . . ?
O007 Zr01 Zr01 76.32(14) 3_565 3_565 ?
O007 Zr01 Zr01 114.55(13) 3_565 2_665 ?
O007 Zr01 C00M 80.7(3) 3_565 . ?
O007 Zr01 C00P 129.1(3) 3_565 . ?
O007 Zr01 C00Q 78.4(3) 3_565 . ?
O007 Zr01 C00R 113.1(4) 3_565 . ?
O007 Zr01 C00U 105.4(4) 3_565 . ?
O009 Zr01 Zr01 38.43(13) 3_565 3_565 ?
O009 Zr01 Zr01 38.29(14) . 2_665 ?
O009 Zr01 Zr01 86.04(14) . 3_565 ?
O009 Zr01 Zr01 86.14(14) 3_565 2_665 ?
O009 Zr01 O004 153.33(19) 3_565 . ?
O009 Zr01 O004 86.2(2) . . ?
O009 Zr01 O007 87.5(2) 3_565 3_565 ?
O009 Zr01 O007 152.76(19) . 3_565 ?
O009 Zr01 O009 91.4(3) 3_565 . ?
O009 Zr01 C00M 121.9(4) . . ?
O009 Zr01 C00M 122.3(4) 3_565 . ?
O009 Zr01 C00P 77.9(3) . . ?
O009 Zr01 C00P 98.8(4) 3_565 . ?
O009 Zr01 C00Q 128.8(3) . . ?
O009 Zr01 C00Q 91.0(4) 3_565 . ?
O009 Zr01 C00R 128.9(3) 3_565 . ?
O009 Zr01 C00R 88.5(4) . . ?
O009 Zr01 C00U 78.1(3) 3_565 . ?
O009 Zr01 C00U 101.0(4) . . ?
C00M Zr01 Zr01 149.4(4) . 2_665 ?
C00M Zr01 Zr01 150.0(4) . 3_565 ?
C00M Zr01 C00P 53.3(3) . . ?
C00M Zr01 C00Q 31.4(4) . . ?
C00M Zr01 C00R 33.4(4) . . ?
C00M Zr01 C00U 52.2(4) . . ?
C00P Zr01 Zr01 134.2(4) . 3_565 ?
C00P Zr01 Zr01 116.2(2) . 2_665 ?
C00Q Zr01 Zr01 123.2(3) . 3_565 ?
C00Q Zr01 Zr01 166.5(3) . 2_665 ?
C00Q Zr01 C00P 51.2(3) . . ?
C00Q Zr01 C00R 52.4(4) . . ?
C00Q Zr01 C00U 30.6(4) . . ?
C00R Zr01 Zr01 165.8(4) . 3_565 ?
C00R Zr01 Zr01 120.8(3) . 2_665 ?
C00R Zr01 C00P 31.7(4) . . ?
C00R Zr01 C00U 51.9(4) . . ?
C00U Zr01 Zr01 116.5(3) . 3_565 ?
C00U Zr01 Zr01 136.2(4) . 2_665 ?
C00U Zr01 C00P 30.8(4) . . ?
Zr02 Zr02 Zr02 60.0 2_665 3_565 ?
O003 Zr02 Zr02 37.08(11) . 2_665 ?
O003 Zr02 Zr02 37.08(11) . 3_565 ?
O003 Zr02 O006 77.6(2) . . ?
O003 Zr02 O008 74.55(19) . 2_665 ?
O003 Zr02 O008 74.60(19) . . ?
O003 Zr02 O00A 78.5(2) . 3_565 ?
O003 Zr02 C00G 153.5(3) . . ?
O003 Zr02 C00H 151.9(2) . . ?
O003 Zr02 C00L 152.7(3) . . ?
O003 Zr02 C00N 151.0(3) . . ?
O003 Zr02 C00O 151.4(2) . . ?
O006 Zr02 Zr02 75.30(14) . 2_665 ?
O006 Zr02 Zr02 113.55(14) . 3_565 ?
O006 Zr02 O00A 82.8(2) . 3_565 ?
O006 Zr02 C00G 128.8(3) . . ?
O006 Zr02 C00H 110.4(3) . . ?
O006 Zr02 C00L 106.5(3) . . ?
O006 Zr02 C00N 79.6(3) . . ?
O006 Zr02 C00O 77.6(2) . . ?
O008 Zr02 Zr02 85.73(14) 2_665 3_565 ?
O008 Zr02 Zr02 38.09(14) . 3_565 ?
O008 Zr02 Zr02 38.04(14) 2_665 2_665 ?
O008 Zr02 Zr02 85.77(14) . 2_665 ?
O008 Zr02 O006 151.6(2) . . ?
O008 Zr02 O006 87.0(2) 2_665 . ?
O008 Zr02 O008 91.0(3) . 2_665 ?
O008 Zr02 O00A 86.2(2) . 3_565 ?
O008 Zr02 O00A 152.7(2) 2_665 3_565 ?
O008 Zr02 C00G 101.7(3) 2_665 . ?
O008 Zr02 C00G 79.4(2) . . ?
O008 Zr02 C00H 131.3(2) 2_665 . ?
O008 Zr02 C00H 92.1(3) . . ?
O008 Zr02 C00L 78.7(2) 2_665 . ?
O008 Zr02 C00L 100.9(3) . . ?
O008 Zr02 C00N 124.4(3) . . ?
O008 Zr02 C00N 121.9(3) 2_665 . ?
O008 Zr02 C00O 130.8(2) . . ?
O008 Zr02 C00O 90.3(3) 2_665 . ?
O00A Zr02 Zr02 75.36(14) 3_565 3_565 ?
O00A Zr02 Zr02 114.65(14) 3_565 2_665 ?
O00A Zr02 C00G 104.5(3) 3_565 . ?
O00A Zr02 C00H 76.0(2) 3_565 . ?
O00A Zr02 C00L 128.5(2) 3_565 . ?
O00A Zr02 C00N 81.1(3) 3_565 . ?
O00A Zr02 C00O 112.0(3) 3_565 . ?
C00G Zr02 Zr02 136.9(2) . 2_665 ?
C00G Zr02 Zr02 117.4(2) . 3_565 ?
C00G Zr02 C00L 31.4(3) . . ?
C00H Zr02 Zr02 168.87(19) . 2_665 ?
C00H Zr02 Zr02 123.0(2) . 3_565 ?
C00H Zr02 C00G 32.1(3) . . ?
C00H Zr02 C00L 53.0(3) . . ?
C00L Zr02 Zr02 136.0(2) . 3_565 ?
C00L Zr02 Zr02 116.7(2) . 2_665 ?
C00N Zr02 Zr02 151.0(2) . 3_565 ?
C00N Zr02 Zr02 147.9(2) . 2_665 ?
C00N Zr02 C00G 52.8(3) . . ?
C00N Zr02 C00H 32.4(3) . . ?
C00N Zr02 C00L 52.7(3) . . ?
C00N Zr02 C00O 31.6(3) . . ?
C00O Zr02 Zr02 121.5(2) . 2_665 ?
C00O Zr02 Zr02 167.9(2) . 3_565 ?
C00O Zr02 C00G 52.3(3) . . ?
C00O Zr02 C00H 53.0(3) . . ?
C00O Zr02 C00L 31.9(3) . . ?
Zr02 O003 Zr02 105.8(2) 2_665 3_565 ?
Zr02 O003 Zr02 105.8(2) 2_665 . ?
Zr02 O003 Zr02 105.8(2) 3_565 . ?
C00F O004 Zr01 128.5(5) . . ?
Zr01 O005 Zr01 105.3(2) 2_665 3_565 ?
Zr01 O005 Zr01 105.3(2) 3_565 . ?
Zr01 O005 Zr01 105.3(2) 2_665 . ?
C00J O006 Zr02 128.7(5) . . ?
C00F O007 Zr01 125.7(5) . 2_665 ?
Zr02 O008 Zr02 103.9(2) . 3_565 ?
Zr01 O009 Zr01 103.3(2) 2_665 . ?
C00J O00A Zr02 127.7(5) . 2_665 ?
C20 C21 C00F 123.4(7) . . ?
C20 C21 C00K 119.4(7) . . ?
C00K C21 C00F 117.1(7) . . ?
C21 C20 C00D 119.3(7) . . ?
C21 C20 N16 122.0(8) . . ?
N16 C20 C00D 118.7(8) . . ?
C00E C00D C20 121.0(7) . . ?
N12 C00D C20 115.4(9) . . ?
N12 C00D C00E 123.0(9) . . ?
C00D C00E C00J 121.5(7) . . ?
C00I C00E C00D 118.5(7) . . ?
C00I C00E C00J 119.8(7) . . ?
O004 C00F C21 115.9(7) . . ?
O007 C00F O004 125.0(7) . . ?
O007 C00F C21 119.1(7) . . ?
C00H C00G Zr02 73.5(4) . . ?
C00H C00G C00W 125.3(9) . . ?
C00L C00G Zr02 74.3(5) . . ?
C00L C00G C00H 109.0(8) . . ?
C00L C00G C00W 125.5(9) . . ?
C00W C00G Zr02 122.3(6) . . ?
C00G C00H Zr02 74.3(5) . . ?
C00G C00H C00N 106.1(8) . . ?
C00G C00H C00X 126.3(10) . . ?
C00N C00H Zr02 72.9(5) . . ?
C00N C00H C00X 127.5(9) . . ?
C00X C00H Zr02 121.1(6) . . ?
C00E C00I C00K 121.4(7) . . ?
O006 C00J O00A 124.7(7) . . ?
O006 C00J C00E 118.0(7) . . ?
O00A C00J C00E 117.3(7) . . ?
C21 C00K C00I 120.2(7) . . ?
C00G C00L Zr02 74.3(5) . . ?
C00G C00L C00O 107.7(8) . . ?
C00G C00L C00T 124.7(9) . . ?
C00O C00L Zr02 73.4(5) . . ?
C00O C00L C00T 127.3(10) . . ?
C00T C00L Zr02 122.7(6) . . ?
C00Q C00M Zr01 74.9(6) . . ?
C00Q C00M C00R 105.0(9) . . ?
C00Q C00M C012 125.0(15) . . ?
C00R C00M Zr01 73.9(5) . . ?
C00R C00M C012 129.8(16) . . ?
C012 C00M Zr01 120.3(7) . . ?
C00H C00N Zr02 74.7(5) . . ?
C00H C00N C010 125.3(10) . . ?
C00O C00N Zr02 74.9(5) . . ?
C00O C00N C00H 108.7(8) . . ?
C00O C00N C010 125.9(10) . . ?
C010 C00N Zr02 119.4(6) . . ?
C00L C00O Zr02 74.7(5) . . ?
C00L C00O C00V 122.5(10) . . ?
C00N C00O Zr02 73.5(5) . . ?
C00N C00O C00L 108.5(8) . . ?
C00N C00O C00V 129.0(10) . . ?
C00V C00O Zr02 118.5(6) . . ?
C00R C00P Zr01 73.2(6) . . ?
C00R C00P C019 121.9(18) . . ?
C00U C00P Zr01 74.5(6) . . ?
C00U C00P C00R 108.3(11) . . ?
C00U C00P C019 129.7(18) . . ?
C019 C00P Zr01 121.6(7) . . ?
C00M C00Q Zr01 73.8(6) . . ?
C00M C00Q C013 123.8(15) . . ?
C00U C00Q Zr01 75.7(6) . . ?
C00U C00Q C00M 111.1(11) . . ?
C00U C00Q C013 125.0(17) . . ?
C013 C00Q Zr01 118.5(7) . . ?
C00M C00R Zr01 72.7(5) . . ?
C00P C00R Zr01 75.1(6) . . ?
C00P C00R C00M 106.5(9) . . ?
C00P C00R C015 127.3(19) . . ?
C015 C00R Zr01 119.6(7) . . ?
C015 C00R C00M 126.2(18) . . ?
C00P C00U Zr01 74.7(6) . . ?
C00P C00U C017 120.6(17) . . ?
C00Q C00U Zr01 73.7(6) . . ?
C00Q C00U C00P 109.1(11) . . ?
C00Q C00U C017 130.1(18) . . ?
C017 C00U Zr01 121.1(7) . . ?
N5 N16 C20 118.3(11) . . ?
N10 N12 C00D 117.6(16) . . ?
N10 N1 N5 64.5(14) . . ?
N16 N5 N1 177(2) . . ?
N16 N5 N10 125.6(18) . . ?
N1 N5 N10 54.3(13) . . ?
N1 N10 N12 168(3) . . ?
N1 N10 N5 61.2(16) . . ?
N5 N10 N12 122(2) . . ?

loop_
_geom_bond_atom_site_label_1
_geom_bond_atom_site_label_2
_geom_bond_distance
_geom_bond_site_symmetry_2
_geom_bond_publ_flag
Zr01 Zr01 3.3192(13) 2_665 ?
Zr01 Zr01 3.3192(13) 3_565 ?
Zr01 O004 2.203(5) . ?
Zr01 O005 2.087(3) . ?
Zr01 O007 2.256(5) 3_565 ?
Zr01 O009 2.113(5) 3_565 ?
Zr01 O009 2.120(5) . ?
Zr01 C00M 2.518(9) . ?
Zr01 C00P 2.559(9) . ?
Zr01 C00Q 2.531(10) . ?
Zr01 C00R 2.534(9) . ?
Zr01 C00U 2.555(9) . ?
Zr02 Zr02 3.3323(13) 2_665 ?
Zr02 Zr02 3.3323(13) 3_565 ?
Zr02 O003 2.088(3) . ?
Zr02 O006 2.217(5) . ?
Zr02 O008 2.115(5) . ?
Zr02 O008 2.117(5) 2_665 ?
Zr02 O00A 2.223(5) 3_565 ?
Zr02 C00G 2.579(7) . ?
Zr02 C00H 2.569(8) . ?
Zr02 C00L 2.580(8) . ?
Zr02 C00N 2.545(9) . ?
Zr02 C00O 2.563(8) . ?
O004 C00F 1.269(9) . ?
O006 C00J 1.245(9) . ?
O007 C00F 1.256(9) . ?
O00A C00J 1.248(9) . ?
C21 C20 1.383(10) . ?
C21 C00F 1.502(10) . ?
C21 C00K 1.386(10) . ?
C20 C00D 1.404(10) . ?
C20 N16 1.388(13) . ?
C00D C00E 1.391(10) . ?
C00D N12 1.386(17) . ?
C00E C00I 1.364(10) . ?
C00E C00J 1.506(10) . ?
C00G C00H 1.425(12) . ?
C00G C00L 1.395(12) . ?
C00G C00W 1.527(12) . ?
C00H C00N 1.426(12) . ?
C00H C00X 1.505(13) . ?
C00I C00K 1.390(10) . ?
C00L C00O 1.413(12) . ?
C00L C00T 1.513(12) . ?
C00M C00Q 1.364(15) . ?
C00M C00R 1.453(16) . ?
C00M C012 1.473(15) . ?
C00N C00O 1.391(13) . ?
C00N C010 1.515(12) . ?
C00O C00V 1.511(13) . ?
C00P C00R 1.390(17) . ?
C00P C00U 1.359(17) . ?
C00P C019 1.494(16) . ?
C00Q C00U 1.341(16) . ?
C00Q C013 1.518(16) . ?
C00R C015 1.433(16) . ?
Cl00 Cl00 1.77(3) 13_566 ?
C00U C017 1.536(17) . ?
N16 N5 1.175(18) . ?
N12 N10 1.29(3) . ?
N1 N5 1.244(19) . ?
N1 N10 1.15(2) . ?
N5 N10 1.28(3) . ?

loop_
_smtbx_masks_void_nr
_smtbx_masks_void_average_x
_smtbx_masks_void_average_y
_smtbx_masks_void_average_z
_smtbx_masks_void_volume
_smtbx_masks_void_count_electrons
_smtbx_masks_void_content
1 0.000 0.000 0.500 1252.6 28.7 None
2 0.333 0.667 0.167 1252.6 28.7 ?
3 -0.333 0.333 0.833 1252.6 28.7 ?
